data_7112030
loop_
_publ_author_name
'Nathaniel S. Sickerman'
'Sonja M. Peterson'
'Joseph W. Ziller'
'A. S. Borovik'

_publ_section_title
;
 Synthesis, structure and reactivity of FeII/III-NH3 complexes bearing a
 tripodal sulfonamido ligand
;
_journal_name_full Chem.Commun.
_journal_page_first 2515
_journal_paper_doi 10.1039/c3cc48804g
_journal_volume 50
_journal_year 2014
_chemical_absolute_configuration ad
_chemical_formula_sum 'C33 H48 Ga N5 O6 S3'
_chemical_formula_weight 776.66
_chemical_name_systematic
; 
 ? 
;
_space_group_crystal_system hexagonal
_space_group_IT_number 173
_space_group_name_Hall 'P 6c'
_space_group_name_H-M_alt 'P 63'
_symmetry_space_group_name_Hall 'P 6c'
_symmetry_space_group_name_H-M 'P 63'
_atom_sites_solution_hydrogens mixed
_atom_sites_solution_primary direct
_atom_sites_solution_secondary difmap
_audit_creation_method SHELXL-2013
_cell_angle_alpha 90
_cell_angle_beta 90
_cell_angle_gamma 120
_cell_formula_units_Z 2
_cell_length_a 13.6450(9)
_cell_length_b 13.6450(9)
_cell_length_c 12.2882(8)
_cell_measurement_reflns_used 9959
_cell_measurement_temperature 143(2)
_cell_measurement_theta_max 28.26
_cell_measurement_theta_min 2.39
_cell_volume 1981.4(2)
_computing_cell_refinement 'Bruker SAINT 7.68a, 2009'
_computing_data_collection 'Bruker APEX2 2011.4-1, 2011'
_computing_data_reduction 'Bruker SAINT 7.68a, 2009'
_computing_molecular_graphics 'Bruker SHELXTL'
_computing_publication_material 'Bruker SHELXTL'
_computing_structure_refinement 'SHELXL-2013 (Sheldrick, 2013)'
_computing_structure_solution 'Bruker SHELXTL 2008/4'
_diffrn_ambient_temperature 143(2)
_diffrn_measured_fraction_theta_full 0.999
_diffrn_measured_fraction_theta_max 1.000
_diffrn_measurement_device_type 'Bruker SMART APEX II CCD'
_diffrn_measurement_method '\f and \w scans'
_diffrn_radiation_type MoK\a
_diffrn_radiation_wavelength 0.71073
_diffrn_reflns_av_R_equivalents 0.0228
_diffrn_reflns_av_unetI/netI 0.0235
_diffrn_reflns_Laue_measured_fraction_full 0.999
_diffrn_reflns_Laue_measured_fraction_max 1.000
_diffrn_reflns_limit_h_max 17
_diffrn_reflns_limit_h_min -17
_diffrn_reflns_limit_k_max 17
_diffrn_reflns_limit_k_min -17
_diffrn_reflns_limit_l_max 15
_diffrn_reflns_limit_l_min -15
_diffrn_reflns_number 22408
_diffrn_reflns_point_group_measured_fraction_full 0.995
_diffrn_reflns_point_group_measured_fraction_max 0.996
_diffrn_reflns_theta_full 25.242
_diffrn_reflns_theta_max 27.089
_diffrn_reflns_theta_min 1.723
_diffrn_source 'fine-focus sealed tube'
_exptl_absorpt_coefficient_mu 0.898
_exptl_absorpt_correction_T_max 0.8914
_exptl_absorpt_correction_T_min 0.7934
_exptl_absorpt_correction_type numerical
_exptl_absorpt_process_details 'Bruker SADABS'
_exptl_crystal_colour colorless
_exptl_crystal_density_diffrn 1.302
_exptl_crystal_density_meas ?
_exptl_crystal_density_method none
_exptl_crystal_description prism
_exptl_crystal_F_000 816
_exptl_crystal_size_max 0.290
_exptl_crystal_size_mid 0.250
_exptl_crystal_size_min 0.144
_refine_diff_density_max 0.257
_refine_diff_density_min -0.163
_refine_diff_density_rms 0.039
_refine_ls_abs_structure_details
; 
 Flack x determined using 1329 quotients [(I+)-(I-)]/[(I+)+(I-)] 
 (Parsons and Flack (2004), Acta Cryst. A60, s61). 
;
_refine_ls_abs_structure_Flack 0.017(3)
_refine_ls_extinction_method none
_refine_ls_goodness_of_fit_ref 1.058
_refine_ls_hydrogen_treatment mixed
_refine_ls_matrix_type full
_refine_ls_number_parameters 152
_refine_ls_number_reflns 2920
_refine_ls_number_restraints 1
_refine_ls_restrained_S_all 1.058
_refine_ls_R_factor_all 0.0190
_refine_ls_R_factor_gt 0.0186
_refine_ls_shift/su_max 0.015
_refine_ls_shift/su_mean 0.000
_refine_ls_structure_factor_coef Fsqd
_refine_ls_weighting_details 'w=1/[\s^2^(Fo^2^)+(0.0344P)^2^+0.0212P] where P=(Fo^2^+2Fc^2^)/3'
_refine_ls_weighting_scheme calc
_refine_ls_wR_factor_gt 0.0518
_refine_ls_wR_factor_ref 0.0520
_reflns_Friedel_coverage 0.901
_reflns_Friedel_fraction_full 0.990
_reflns_Friedel_fraction_max 0.992
_reflns_number_gt 2869
_reflns_number_total 2920
_reflns_threshold_expression 'I > 2\s(I)'
_cod_data_source_file c3cc48804g.txt
_cod_data_source_block asb234
_cod_depositor_comments
;
The following automatic conversions were performed:

'_exptl_crystal_density_meas' value 'none' was changed to '?' - the
value is perceived as not measured.

Automatic conversion script
Id: cif_fix_values 3008 2015-01-20 13:52:24Z robertas 
;
_cod_original_cell_volume 1981.4(3)
_cod_database_code 7112030
_shelx_space_group_comment
; 
The symmetry employed for this shelxl refinement is uniquely defined 
by the following loop, which should always be used as a source of 
symmetry information in preference to the above space-group names. 
They are only intended as comments. 
;
_shelx_estimated_absorpt_t_min 0.781
_shelx_estimated_absorpt_t_max 0.882
_shelxl_version_number 2013-3

loop_
_space_group_symop_operation_xyz
'x, y, z'
'-y, x-y, z'
'-x+y, -x, z'
'-x, -y, z+1/2'
'y, -x+y, z+1/2'
'x-y, x, z+1/2'

loop_
_atom_site_label
_atom_site_type_symbol
_atom_site_fract_x
_atom_site_fract_y
_atom_site_fract_z
_atom_site_U_iso_or_equiv
_atom_site_adp_type
_atom_site_occupancy
_atom_site_site_symmetry_order
_atom_site_calc_flag
_atom_site_refinement_flags_posn
_atom_site_refinement_flags_adp
_atom_site_refinement_flags_occupancy
Ga1 Ga 0.3333 0.6667 0.74148(3) 0.01681(10) Uani 1 3 d S T P
S1 S 0.07317(4) 0.51812(4) 0.76338(4) 0.01860(12) Uani 1 1 d . . .
O1 O 0.09909(11) 0.57816(12) 0.86582(13) 0.0219(3) Uani 1 1 d . . .
O2 O 0.01986(13) 0.55248(12) 0.68207(13) 0.0256(3) Uani 1 1 d . . .
N1 N 0.3333 0.6667 0.5576(3) 0.0237(7) Uani 1 3 d S T P
N2 N 0.18898(13) 0.52866(12) 0.71989(13) 0.0201(4) Uani 1 1 d . . .
N3 N 0.3333 0.6667 0.9055(3) 0.0181(7) Uani 1 3 d S T P
H3 H 0.2663(19) 0.644(2) 0.929(2) 0.025(6) Uiso 1 1 d . . .
C1 C 0.22162(18) 0.57183(19) 0.52413(18) 0.0269(4) Uani 1 1 d . . .
H1A H 0.2280 0.5417 0.4528 0.032 Uiso 1 1 calc R U .
H1B H 0.1665 0.5985 0.5170 0.032 Uiso 1 1 calc R U .
C2 C 0.18190(18) 0.47982(18) 0.61021(18) 0.0254(4) Uani 1 1 d . . .
H2A H 0.1028 0.4207 0.5951 0.030 Uiso 1 1 calc R U .
H2B H 0.2297 0.4441 0.6079 0.030 Uiso 1 1 calc R U .
C3 C -0.01924(16) 0.37103(16) 0.79169(17) 0.0193(4) Uani 1 1 d . . .
C4 C 0.00783(17) 0.32277(17) 0.87993(18) 0.0226(4) Uani 1 1 d . . .
C5 C -0.06588(18) 0.21008(19) 0.90518(19) 0.0281(5) Uani 1 1 d . . .
H5A H -0.0486 0.1776 0.9653 0.034 Uiso 1 1 calc R U .
C6 C -0.16361(19) 0.14312(19) 0.8463(2) 0.0305(5) Uani 1 1 d . . .
C7 C -0.18769(16) 0.19190(16) 0.7593(2) 0.0264(5) Uani 1 1 d . . .
H7A H -0.2542 0.1466 0.7181 0.032 Uiso 1 1 calc R U .
C8 C -0.11828(15) 0.30494(16) 0.72966(17) 0.0226(4) Uani 1 1 d . . .
C9 C 0.11141(18) 0.38596(18) 0.95058(19) 0.0253(4) Uani 1 1 d . . .
H9A H 0.1209 0.3320 0.9956 0.038 Uiso 1 1 calc R U .
H9B H 0.1023 0.4388 0.9977 0.038 Uiso 1 1 calc R U .
H9C H 0.1783 0.4281 0.9044 0.038 Uiso 1 1 calc R U .
C10 C -0.2409(2) 0.0200(2) 0.8759(2) 0.0442(7) Uani 1 1 d . . .
H10A H -0.1970 -0.0188 0.8789 0.066 Uiso 1 1 calc R U .
H10B H -0.3005 -0.0160 0.8209 0.066 Uiso 1 1 calc R U .
H10C H -0.2753 0.0153 0.9472 0.066 Uiso 1 1 calc R U .
C11 C -0.15660(19) 0.34607(19) 0.63324(19) 0.0284(5) Uani 1 1 d . . .
H11A H -0.2241 0.2823 0.6010 0.043 Uiso 1 1 calc R U .
H11B H -0.0960 0.3787 0.5789 0.043 Uiso 1 1 calc R U .
H11C H -0.1745 0.4038 0.6573 0.043 Uiso 1 1 calc R U .

loop_
_atom_site_aniso_label
_atom_site_aniso_U_11
_atom_site_aniso_U_22
_atom_site_aniso_U_33
_atom_site_aniso_U_23
_atom_site_aniso_U_13
_atom_site_aniso_U_12
Ga1 0.01502(12) 0.01502(12) 0.02038(18) 0.000 0.000 0.00751(6)
S1 0.0152(2) 0.0155(2) 0.0247(3) -0.00311(17) -0.00187(17) 0.00746(17)
O1 0.0182(7) 0.0189(7) 0.0291(8) -0.0054(6) -0.0012(6) 0.0096(6)
O2 0.0230(8) 0.0207(7) 0.0338(9) -0.0008(6) -0.0047(6) 0.0114(6)
N1 0.0240(11) 0.0240(11) 0.0232(16) 0.000 0.000 0.0120(6)
N2 0.0163(7) 0.0170(7) 0.0251(10) -0.0047(6) 0.0005(6) 0.0068(6)
N3 0.0165(10) 0.0165(10) 0.0213(16) 0.000 0.000 0.0083(5)
C1 0.0254(11) 0.0287(11) 0.0248(10) -0.0066(9) -0.0045(9) 0.0123(9)
C2 0.0239(10) 0.0213(10) 0.0283(11) -0.0085(9) -0.0016(8) 0.0093(9)
C3 0.0161(9) 0.0157(9) 0.0253(10) -0.0032(7) -0.0005(7) 0.0073(7)
C4 0.0193(9) 0.0221(10) 0.0274(10) -0.0026(8) -0.0018(8) 0.0111(8)
C5 0.0224(10) 0.0247(11) 0.0354(12) 0.0047(9) -0.0015(9) 0.0105(9)
C6 0.0205(11) 0.0226(11) 0.0455(15) 0.0048(10) 0.0030(9) 0.0086(9)
C7 0.0167(8) 0.0225(9) 0.0359(12) -0.0052(10) -0.0055(9) 0.0068(7)
C8 0.0185(8) 0.0231(9) 0.0277(12) -0.0038(9) -0.0009(8) 0.0116(7)
C9 0.0235(10) 0.0227(10) 0.0298(11) -0.0011(9) -0.0048(9) 0.0115(9)
C10 0.0261(12) 0.0254(12) 0.068(2) 0.0116(12) -0.0047(13) 0.0034(10)
C11 0.0240(11) 0.0249(11) 0.0315(11) -0.0051(9) -0.0100(9) 0.0087(9)

loop_
_atom_type_symbol
_atom_type_description
_atom_type_scat_dispersion_real
_atom_type_scat_dispersion_imag
_atom_type_scat_source
C C 0.0033 0.0016 'International Tables Vol C Tables 4.2.6.8 and 6.1.1.4'
H H 0.0000 0.0000 'International Tables Vol C Tables 4.2.6.8 and 6.1.1.4'
N N 0.0061 0.0033 'International Tables Vol C Tables 4.2.6.8 and 6.1.1.4'
O O 0.0106 0.0060 'International Tables Vol C Tables 4.2.6.8 and 6.1.1.4'
S S 0.1246 0.1234 'International Tables Vol C Tables 4.2.6.8 and 6.1.1.4'
Ga Ga 0.2307 1.6083 'International Tables Vol C Tables 4.2.6.8 and 6.1.1.4'

loop_
_geom_angle_atom_site_label_1
_geom_angle_atom_site_label_2
_geom_angle_atom_site_label_3
_geom_angle
_geom_angle_site_symmetry_1
_geom_angle_site_symmetry_3
N2 Ga1 N2 118.17(2) . 3_565
N2 Ga1 N2 118.17(2) . 2_665
N2 Ga1 N2 118.17(2) 3_565 2_665
N2 Ga1 N3 97.84(5) . .
N2 Ga1 N3 97.84(5) 3_565 .
N2 Ga1 N3 97.84(5) 2_665 .
N2 Ga1 N1 82.16(5) . .
N2 Ga1 N1 82.16(5) 3_565 .
N2 Ga1 N1 82.16(5) 2_665 .
N3 Ga1 N1 180.0 . .
O2 S1 O1 115.99(9) . .
O2 S1 N2 111.92(9) . .
O1 S1 N2 106.75(8) . .
O2 S1 C3 108.14(9) . .
O1 S1 C3 107.54(9) . .
N2 S1 C3 105.97(8) . .
C1 N1 C1 112.59(14) 3_565 2_665
C1 N1 C1 112.59(14) 3_565 .
C1 N1 C1 112.59(14) 2_665 .
C1 N1 Ga1 106.13(16) 3_565 .
C1 N1 Ga1 106.13(16) 2_665 .
C1 N1 Ga1 106.13(16) . .
C2 N2 S1 114.95(14) . .
C2 N2 Ga1 111.42(12) . .
S1 N2 Ga1 121.08(9) . .
N1 C1 C2 108.3(2) . .
N2 C2 C1 110.16(17) . .
C4 C3 C8 120.42(18) . .
C4 C3 S1 118.07(15) . .
C8 C3 S1 121.49(15) . .
C5 C4 C3 118.38(19) . .
C5 C4 C9 117.22(19) . .
C3 C4 C9 124.39(18) . .
C6 C5 C4 122.7(2) . .
C7 C6 C5 117.9(2) . .
C7 C6 C10 121.2(2) . .
C5 C6 C10 120.9(2) . .
C6 C7 C8 122.7(2) . .
C7 C8 C3 117.88(19) . .
C7 C8 C11 116.46(18) . .
C3 C8 C11 125.67(18) . .

loop_
_geom_bond_atom_site_label_1
_geom_bond_atom_site_label_2
_geom_bond_distance
_geom_bond_site_symmetry_2
Ga1 N2 1.9460(15) .
Ga1 N2 1.9461(15) 3_565
Ga1 N2 1.9461(15) 2_665
Ga1 N3 2.015(3) .
Ga1 N1 2.259(4) .
S1 O2 1.4451(15) .
S1 O1 1.4461(15) .
S1 N2 1.6050(16) .
S1 C3 1.791(2) .
N1 C1 1.482(2) 3_565
N1 C1 1.482(2) 2_665
N1 C1 1.482(2) .
N2 C2 1.485(3) .
C1 C2 1.519(3) .
C3 C4 1.410(3) .
C3 C8 1.415(3) .
C4 C5 1.388(3) .
C4 C9 1.509(3) .
C5 C6 1.385(3) .
C6 C7 1.383(3) .
C6 C10 1.515(3) .
C7 C8 1.396(3) .
C8 C11 1.512(3) .
